data_1518626
loop_
_publ_author_name
'Cheng, Chi'
'Gao, Naixun'
'Yu, Changjiang'
'Wang, Zhaoyun'
'Wang, Jun'
'Hao, Erhong'
'Wei, Yun'
'Mu, Xiaolong'
'Tian, Yanli'
'Ran, Chongzhao'
'Jiao, Lijuan'

_publ_section_title
;
 Diversity-Oriented Facile Access to Highly Fluorescent Membrane-Permeable
 Benz[c,d]indole N-Heteroarene BF2 Dyes.
;
_journal_issue 2
_journal_name_full 'Organic letters'
_journal_page_first 278
_journal_page_last 281
_journal_paper_doi 10.1021/ol503379c
_journal_volume 17
_journal_year 2015
_chemical_formula_sum 'C24 H17 B Br F2 N3 S'
_chemical_formula_weight 508.19
_chemical_name_systematic
;

 ?

;
_space_group_IT_number 15
_symmetry_cell_setting monoclinic
_symmetry_space_group_name_Hall '-C 2yc'
_symmetry_space_group_name_H-M 'C 1 2/c 1'
_atom_sites_solution_hydrogens geom
_atom_sites_solution_primary direct
_atom_sites_solution_secondary difmap
_audit_creation_method SHELXL-97
_cell_angle_alpha 90.00
_cell_angle_beta 109.1590(10)
_cell_angle_gamma 90.00
_cell_formula_units_Z 8
_cell_length_a 11.3331(9)
_cell_length_b 34.017(3)
_cell_length_c 12.7360(10)
_cell_measurement_reflns_used 3669
_cell_measurement_temperature 293(2)
_cell_measurement_theta_max 22.30
_cell_measurement_theta_min 2.17
_cell_volume 4638.0(7)
_computing_cell_refinement 'Bruker SMART'
_computing_data_collection 'Bruker SMART'
_computing_data_reduction 'Bruker SAINT'
_computing_molecular_graphics 'Bruker SHELXTL'
_computing_publication_material 'Bruker SHELXTL'
_computing_structure_refinement 'SHELXL-97 (Sheldrick, 1997)'
_computing_structure_solution 'SHELXS-97 (Sheldrick, 1990)'
_diffrn_ambient_temperature 293(2)
_diffrn_measured_fraction_theta_full 0.993
_diffrn_measured_fraction_theta_max 0.993
_diffrn_measurement_device_type 'CCD area detector'
_diffrn_measurement_method 'phi and omega scans'
_diffrn_radiation_monochromator graphite
_diffrn_radiation_source 'fine-focus sealed tube'
_diffrn_radiation_type MoK\a
_diffrn_radiation_wavelength 0.71073
_diffrn_reflns_av_R_equivalents 0.0645
_diffrn_reflns_av_sigmaI/netI 0.0809
_diffrn_reflns_limit_h_max 14
_diffrn_reflns_limit_h_min -12
_diffrn_reflns_limit_k_max 44
_diffrn_reflns_limit_k_min -44
_diffrn_reflns_limit_l_max 16
_diffrn_reflns_limit_l_min -16
_diffrn_reflns_number 20169
_diffrn_reflns_theta_full 27.57
_diffrn_reflns_theta_max 27.57
_diffrn_reflns_theta_min 1.99
_exptl_absorpt_coefficient_mu 1.895
_exptl_absorpt_correction_T_max 0.8331
_exptl_absorpt_correction_T_min 0.7773
_exptl_absorpt_correction_type multi-scan
_exptl_crystal_colour colorless
_exptl_crystal_density_diffrn 1.456
_exptl_crystal_density_method 'not measured'
_exptl_crystal_description block
_exptl_crystal_F_000 2048
_exptl_crystal_size_max 0.14
_exptl_crystal_size_mid 0.13
_exptl_crystal_size_min 0.10
_platon_squeeze_details
;
;
_refine_diff_density_max 1.050
_refine_diff_density_min -0.537
_refine_diff_density_rms 0.100
_refine_ls_extinction_method none
_refine_ls_goodness_of_fit_ref 1.001
_refine_ls_hydrogen_treatment mixed
_refine_ls_matrix_type full
_refine_ls_number_parameters 292
_refine_ls_number_reflns 5343
_refine_ls_number_restraints 558
_refine_ls_restrained_S_all 1.005
_refine_ls_R_factor_all 0.1374
_refine_ls_R_factor_gt 0.0730
_refine_ls_shift/su_max 0.005
_refine_ls_shift/su_mean 0.000
_refine_ls_structure_factor_coef Fsqd
_refine_ls_weighting_details 'calc w=1/[\s^2^(Fo^2^)+(0.1172P)^2^+9.7838P] where P=(Fo^2^+2Fc^2^)/3'
_refine_ls_weighting_scheme calc
_refine_ls_wR_factor_gt 0.2080
_refine_ls_wR_factor_ref 0.2366
_reflns_number_gt 2629
_reflns_number_total 5343
_reflns_threshold_expression >2sigma(I)
_cod_data_source_file ol503379c_si_002.cif
_cod_data_source_block 131029b_0m
_cod_depositor_comments
;
The following automatic conversions were performed:

'_symmetry_cell_setting' value 'Monoclinic' changed to 'monoclinic'
according to
/usr/data/users/saulius/automatic-downloads/current/ACS/lib/dictionaries/cif_core.dic
dictionary named 'cif_core.dic' version 2.4.2 from 2011-04-26.

Automatic conversion script
Id: cif_fix_values 3008 2015-01-20 13:52:24Z robertas 
;
_cod_original_cell_volume 4638.0(6)
_cod_original_sg_symbol_H-M C2/c
_cod_database_code 1518626

loop_
_symmetry_equiv_pos_as_xyz
'x, y, z'
'-x, y, -z+1/2'
'x+1/2, y+1/2, z'
'-x+1/2, y+1/2, -z+1/2'
'-x, -y, -z'
'x, -y, z-1/2'
'-x+1/2, -y+1/2, -z'
'x+1/2, -y+1/2, z-1/2'

loop_
_atom_site_label
_atom_site_type_symbol
_atom_site_fract_x
_atom_site_fract_y
_atom_site_fract_z
_atom_site_U_iso_or_equiv
_atom_site_adp_type
_atom_site_occupancy
_atom_site_symmetry_multiplicity
_atom_site_calc_flag
_atom_site_refinement_flags
B1 B 0.5860(7) 0.3079(2) 0.4887(6) 0.0505(18) Uani 1 1 d .
Br1 Br 0.37803(7) 0.11673(2) 0.59898(6) 0.0683(3) Uani 1 1 d .
C1 C 0.4872(5) 0.24530(18) 0.5439(5) 0.0449(11) Uani 1 1 d U
C2 C 0.5370(5) 0.21485(17) 0.5038(5) 0.0468(12) Uani 1 1 d U
H2 H 0.5929 0.2191 0.4655 0.056 Uiso 1 1 calc R
C3 C 0.5010(6) 0.17688(18) 0.5222(5) 0.0496(13) Uani 1 1 d U
H3 H 0.5329 0.1557 0.4941 0.060 Uiso 1 1 calc R
C4 C 0.4209(6) 0.16977(18) 0.5797(5) 0.0484(13) Uani 1 1 d U
C5 C 0.3671(5) 0.19994(18) 0.6222(5) 0.0457(12) Uani 1 1 d U
C6 C 0.2819(6) 0.20000(19) 0.6822(5) 0.0524(13) Uani 1 1 d U
H6 H 0.2518 0.1761 0.6983 0.063 Uiso 1 1 calc R
C7 C 0.2422(6) 0.2341(2) 0.7174(5) 0.0533(14) Uani 1 1 d U
H7 H 0.1884 0.2323 0.7588 0.064 Uiso 1 1 calc R
C8 C 0.2781(5) 0.27074(19) 0.6944(5) 0.0494(12) Uani 1 1 d U
H8 H 0.2465 0.2933 0.7166 0.059 Uiso 1 1 calc R
C9 C 0.3645(5) 0.27315(17) 0.6363(5) 0.0423(11) Uani 1 1 d U
C10 C 0.4053(5) 0.23718(18) 0.6008(5) 0.0454(12) Uani 1 1 d U
C11 C 0.4280(5) 0.30393(17) 0.5947(4) 0.0401(11) Uani 1 1 d U
C12 C 0.4191(5) 0.34451(18) 0.6003(5) 0.0432(11) Uani 1 1 d U
C13 C 0.4815(5) 0.36804(17) 0.5469(5) 0.0439(12) Uani 1 1 d U
C14 C 0.5813(6) 0.42035(18) 0.4692(5) 0.0522(13) Uani 1 1 d U
C15 C 0.6283(6) 0.45289(19) 0.4295(6) 0.0565(14) Uani 1 1 d U
H15 H 0.6072 0.4781 0.4455 0.068 Uiso 1 1 calc R
C16 C 0.7064(6) 0.44791(18) 0.3662(6) 0.0568(14) Uani 1 1 d U
C17 C 0.7313(7) 0.40909(19) 0.3406(6) 0.0600(14) Uani 1 1 d U
H17 H 0.7801 0.4054 0.2952 0.072 Uiso 1 1 calc R
C18 C 0.6868(6) 0.37631(18) 0.3795(6) 0.0528(13) Uani 1 1 d U
H18 H 0.7092 0.3512 0.3642 0.063 Uiso 1 1 calc R
C19 C 0.6076(6) 0.38148(17) 0.4423(5) 0.0463(12) Uani 1 1 d U
C20 C 0.7660(6) 0.48229(19) 0.3272(6) 0.0585(14) Uani 1 1 d U
C21 C 0.7668(10) 0.5187(3) 0.3904(9) 0.109(2) Uani 1 1 d U
H21A H 0.8161 0.5383 0.3698 0.163 Uiso 1 1 calc R
H21B H 0.8021 0.5133 0.4686 0.163 Uiso 1 1 calc R
H21C H 0.6828 0.5281 0.3741 0.163 Uiso 1 1 calc R
C22 C 0.7138(11) 0.4855(3) 0.1957(9) 0.131(3) Uani 1 1 d U
H22A H 0.7068 0.4596 0.1639 0.197 Uiso 1 1 calc R
H22B H 0.7699 0.5010 0.1704 0.197 Uiso 1 1 calc R
H22C H 0.6330 0.4977 0.1732 0.197 Uiso 1 1 calc R
C23 C 0.9029(9) 0.4747(3) 0.3432(9) 0.108(3) Uani 1 1 d U
H23A H 0.9103 0.4516 0.3025 0.161 Uiso 1 1 calc R
H23B H 0.9477 0.4708 0.4208 0.161 Uiso 1 1 calc R
H23C H 0.9372 0.4968 0.3165 0.161 Uiso 1 1 calc R
C24 C 0.3467(6) 0.36270(19) 0.6611(5) 0.0492(13) Uani 1 1 d U
F1 F 0.7088(3) 0.30277(11) 0.5505(4) 0.0724(12) Uani 1 1 d .
F2 F 0.5636(4) 0.29614(11) 0.3824(3) 0.0746(12) Uani 1 1 d .
N1 N 0.4984(4) 0.28682(13) 0.5402(4) 0.0420(11) Uani 1 1 d .
N2 N 0.5540(4) 0.35264(13) 0.4899(4) 0.0423(11) Uani 1 1 d .
N3 N 0.2906(6) 0.37722(19) 0.7100(6) 0.0729(17) Uani 1 1 d .
S1 S 0.48011(16) 0.41885(4) 0.54464(15) 0.0543(5) Uani 1 1 d .

loop_
_atom_site_aniso_label
_atom_site_aniso_U_11
_atom_site_aniso_U_22
_atom_site_aniso_U_33
_atom_site_aniso_U_23
_atom_site_aniso_U_13
_atom_site_aniso_U_12
B1 0.067(5) 0.044(4) 0.054(4) 0.002(3) 0.039(4) 0.008(3)
Br1 0.0797(6) 0.0513(4) 0.0682(5) 0.0113(3) 0.0165(4) -0.0066(3)
C1 0.042(2) 0.056(2) 0.040(2) 0.001(2) 0.017(2) -0.006(2)
C2 0.044(3) 0.051(3) 0.048(3) -0.001(2) 0.020(2) -0.001(2)
C3 0.048(3) 0.053(3) 0.046(3) -0.004(2) 0.012(2) -0.003(2)
C4 0.050(3) 0.050(3) 0.041(3) 0.005(2) 0.010(2) -0.005(2)
C5 0.044(2) 0.056(2) 0.034(2) 0.005(2) 0.009(2) -0.008(2)
C6 0.050(3) 0.058(3) 0.045(3) 0.008(2) 0.010(2) -0.007(2)
C7 0.045(3) 0.075(3) 0.043(3) 0.006(3) 0.018(2) -0.004(3)
C8 0.044(2) 0.066(3) 0.038(2) -0.004(2) 0.013(2) -0.001(2)
C9 0.033(2) 0.055(2) 0.040(2) 0.000(2) 0.0139(19) -0.0004(19)
C10 0.041(2) 0.057(2) 0.039(2) -0.002(2) 0.013(2) -0.005(2)
C11 0.037(2) 0.052(2) 0.033(2) 0.000(2) 0.014(2) -0.001(2)
C12 0.040(2) 0.056(2) 0.040(2) -0.002(2) 0.020(2) 0.002(2)
C13 0.043(3) 0.049(3) 0.044(3) 0.003(2) 0.021(2) 0.004(2)
C14 0.054(3) 0.052(3) 0.061(3) -0.001(2) 0.033(2) 0.004(2)
C15 0.060(3) 0.045(3) 0.074(3) -0.001(2) 0.034(3) 0.004(2)
C16 0.061(3) 0.047(3) 0.069(3) -0.002(2) 0.031(3) 0.001(2)
C17 0.070(3) 0.050(3) 0.073(3) -0.003(3) 0.040(3) -0.001(2)
C18 0.062(3) 0.046(3) 0.064(3) -0.004(2) 0.039(3) 0.001(2)
C19 0.051(3) 0.043(2) 0.052(3) -0.001(2) 0.026(2) -0.001(2)
C20 0.069(3) 0.053(3) 0.064(3) 0.005(3) 0.036(3) -0.005(3)
C21 0.131(6) 0.083(5) 0.140(6) -0.003(5) 0.082(5) -0.018(5)
C22 0.138(6) 0.117(6) 0.107(5) 0.024(5) -0.003(5) -0.043(5)
C23 0.102(5) 0.086(5) 0.142(6) 0.015(5) 0.050(5) -0.010(4)
C24 0.043(3) 0.057(3) 0.047(3) 0.007(2) 0.014(2) 0.007(2)
F1 0.043(2) 0.071(2) 0.114(3) 0.024(2) 0.039(2) 0.0097(18)
F2 0.120(3) 0.057(2) 0.073(3) -0.0209(19) 0.068(3) -0.020(2)
N1 0.044(3) 0.045(3) 0.043(3) -0.002(2) 0.023(2) 0.000(2)
N2 0.042(3) 0.041(2) 0.048(3) 0.004(2) 0.021(2) 0.002(2)
N3 0.077(4) 0.084(4) 0.072(4) 0.001(3) 0.043(4) 0.017(3)
S1 0.0655(11) 0.0438(8) 0.0681(11) 0.0005(7) 0.0417(9) 0.0079(7)

loop_
_atom_type_symbol
_atom_type_description
_atom_type_scat_dispersion_real
_atom_type_scat_dispersion_imag
_atom_type_scat_source
C C 0.0033 0.0016 'International Tables Vol C Tables 4.2.6.8 and 6.1.1.4'
H H 0.0000 0.0000 'International Tables Vol C Tables 4.2.6.8 and 6.1.1.4'
B B 0.0013 0.0007 'International Tables Vol C Tables 4.2.6.8 and 6.1.1.4'
N N 0.0061 0.0033 'International Tables Vol C Tables 4.2.6.8 and 6.1.1.4'
F F 0.0171 0.0103 'International Tables Vol C Tables 4.2.6.8 and 6.1.1.4'
Br Br -0.2901 2.4595 'International Tables Vol C Tables 4.2.6.8 and 6.1.1.4'
S S 0.1246 0.1234 'International Tables Vol C Tables 4.2.6.8 and 6.1.1.4'

loop_
_geom_angle_atom_site_label_1
_geom_angle_atom_site_label_2
_geom_angle_atom_site_label_3
_geom_angle
F2 B1 F1 111.0(6)
F2 B1 N1 110.7(6)
F1 B1 N1 111.9(5)
F2 B1 N2 109.3(5)
F1 B1 N2 108.3(5)
N1 B1 N2 105.4(5)
C2 C1 C10 118.6(6)
C2 C1 N1 133.9(5)
C10 C1 N1 107.4(5)
C1 C2 C3 117.6(6)
C1 C2 H2 121.2
C3 C2 H2 121.2
C4 C3 C2 122.4(6)
C4 C3 H3 118.8
C2 C3 H3 118.8
C3 C4 C5 122.2(6)
C3 C4 Br1 118.7(5)
C5 C4 Br1 119.1(5)
C4 C5 C10 113.0(5)
C4 C5 C6 132.5(6)
C10 C5 C6 114.5(6)
C7 C6 C5 122.2(6)
C7 C6 H6 118.9
C5 C6 H6 118.9
C8 C7 C6 123.1(6)
C8 C7 H7 118.4
C6 C7 H7 118.4
C7 C8 C9 118.1(6)
C7 C8 H8 121.0
C9 C8 H8 121.0
C10 C9 C8 117.9(5)
C10 C9 C11 104.4(5)
C8 C9 C11 137.7(6)
C1 C10 C5 126.2(6)
C1 C10 C9 109.7(5)
C5 C10 C9 124.2(5)
N1 C11 C12 121.4(5)
N1 C11 C9 108.7(5)
C12 C11 C9 129.8(5)
C11 C12 C13 119.5(5)
C11 C12 C24 121.3(5)
C13 C12 C24 119.2(5)
N2 C13 C12 122.2(5)
N2 C13 S1 112.2(4)
C12 C13 S1 125.6(4)
C15 C14 C19 121.1(6)
C15 C14 S1 129.0(5)
C19 C14 S1 109.7(5)
C16 C15 C14 120.4(6)
C16 C15 H15 119.8
C14 C15 H15 119.8
C15 C16 C17 117.5(6)
C15 C16 C20 122.3(6)
C17 C16 C20 120.2(6)
C18 C17 C16 123.2(6)
C18 C17 H17 118.4
C16 C17 H17 118.4
C17 C18 C19 118.9(6)
C17 C18 H18 120.5
C19 C18 H18 120.5
N2 C19 C18 127.9(5)
N2 C19 C14 113.2(5)
C18 C19 C14 118.7(5)
C21 C20 C16 113.1(6)
C21 C20 C22 116.9(8)
C16 C20 C22 110.3(6)
C21 C20 C23 104.3(7)
C16 C20 C23 111.7(6)
C22 C20 C23 99.4(7)
C20 C21 H21A 109.5
C20 C21 H21B 109.5
H21A C21 H21B 109.5
C20 C21 H21C 109.5
H21A C21 H21C 109.5
H21B C21 H21C 109.5
C20 C22 H22A 109.5
C20 C22 H22B 109.5
H22A C22 H22B 109.5
C20 C22 H22C 109.5
H22A C22 H22C 109.5
H22B C22 H22C 109.5
C20 C23 H23A 109.5
C20 C23 H23B 109.5
H23A C23 H23B 109.5
C20 C23 H23C 109.5
H23A C23 H23C 109.5
H23B C23 H23C 109.5
N3 C24 C12 179.3(8)
C11 N1 C1 109.7(5)
C11 N1 B1 126.3(5)
C1 N1 B1 123.8(5)
C13 N2 C19 112.7(5)
C13 N2 B1 124.0(5)
C19 N2 B1 123.0(5)
C13 S1 C14 92.0(3)

loop_
_geom_bond_atom_site_label_1
_geom_bond_atom_site_label_2
_geom_bond_distance
B1 F2 1.353(8)
B1 F1 1.367(9)
B1 N1 1.536(8)
B1 N2 1.564(8)
Br1 C4 1.906(6)
C1 C2 1.357(8)
C1 C10 1.380(8)
C1 N1 1.420(7)
C2 C3 1.397(8)
C2 H2 0.9300
C3 C4 1.362(9)
C3 H3 0.9300
C4 C5 1.391(9)
C5 C10 1.394(8)
C5 C6 1.415(9)
C6 C7 1.371(9)
C6 H6 0.9300
C7 C8 1.373(9)
C7 H7 0.9300
C8 C9 1.410(8)
C8 H8 0.9300
C9 C10 1.433(9)
C9 C11 1.464(8)
C11 N1 1.349(7)
C11 C12 1.388(8)
C12 C13 1.385(8)
C12 C24 1.439(9)
C13 N2 1.367(7)
C13 S1 1.729(6)
C14 C15 1.393(9)
C14 C19 1.422(8)
C14 S1 1.722(6)
C15 C16 1.390(9)
C15 H15 0.9300
C16 C17 1.411(9)
C16 C20 1.514(9)
C17 C18 1.382(9)
C17 H17 0.9300
C18 C19 1.394(9)
C18 H18 0.9300
C19 N2 1.393(7)
C20 C21 1.474(11)
C20 C22 1.587(12)
C20 C23 1.519(11)
C21 H21A 0.9600
C21 H21B 0.9600
C21 H21C 0.9600
C22 H22A 0.9600
C22 H22B 0.9600
C22 H22C 0.9600
C23 H23A 0.9600
C23 H23B 0.9600
C23 H23C 0.9600
C24 N3 1.139(8)

loop_
_platon_squeeze_void_nr
_platon_squeeze_void_average_x
_platon_squeeze_void_average_y
_platon_squeeze_void_average_z
_platon_squeeze_void_volume
_platon_squeeze_void_count_electrons
_platon_squeeze_void_content
1 0.000 0.021 0.250 15 2 ' '
2 0.000 0.389 0.750 146 66 ' '
3 0.000 0.611 0.250 146 61 ' '
4 0.000 0.979 0.750 15 1 ' '
5 0.500 0.111 0.250 146 61 ' '
6 0.500 0.889 0.750 146 66 ' '
7 0.500 0.479 0.750 15 1 ' '
8 0.500 0.521 0.250 15 2 ' '
